data_7015528
loop_
_publ_author_name
'Brotherton, Wendy S.'
'Guha, Pampa M.'
'Phan, Hoa'
'Clark, Ronald J.'
'Shatruk, Michael'
'Zhu, Lei'

_publ_section_title
;
 Tridentate complexes of
 2,6-bis(4-substituted-1,2,3-triazol-1-ylmethyl)pyridine and its
 organic azide precursors: an application of the copper(II)
 acetate-accelerated azide-alkyne cycloaddition.
;
_journal_issue 14
_journal_name_full 'Dalton transactions (Cambridge, England : 2003)'
_journal_page_first 3655
_journal_page_last 3665
_journal_paper_doi 10.1039/c0dt01702g
_journal_volume 40
_journal_year 2011
_chemical_formula_moiety 'C46 H38 Fe N14, C4 H10 O, C2 H3 N, 2(Cl O4)'
_chemical_formula_sum 'C52 H51 Cl2 Fe N15 O9'
_chemical_formula_weight 1156.83
_chemical_name_systematic
;
?
;
_space_group_IT_number 2
_symmetry_cell_setting triclinic
_symmetry_space_group_name_Hall '-P 1'
_symmetry_space_group_name_H-M 'P -1'
_atom_sites_solution_hydrogens geom
_atom_sites_solution_primary direct
_atom_sites_solution_secondary difmap
_audit_creation_method SHELXL-97
_cell_angle_alpha 114.1500(10)
_cell_angle_beta 101.2550(10)
_cell_angle_gamma 96.1870(10)
_cell_formula_units_Z 2
_cell_length_a 12.4446(9)
_cell_length_b 14.6888(10)
_cell_length_c 17.0173(12)
_cell_measurement_reflns_used 7893
_cell_measurement_temperature 173(2)
_cell_measurement_theta_max 24.54
_cell_measurement_theta_min 2.33
_cell_volume 2722.0(3)
_computing_cell_refinement 'Bruker SAINT'
_computing_data_collection 'Bruker APEX2'
_computing_data_reduction 'Bruker SAINT'
_computing_molecular_graphics 'Bruker SHELXTL'
_computing_publication_material 'Bruker SHELXTL'
_computing_structure_refinement 'SHELXL-97 (Sheldrick, 2008)'
_computing_structure_solution 'SHELXS-97 (Sheldrick, 2008)'
_diffrn_ambient_temperature 173(2)
_diffrn_measured_fraction_theta_full 0.997
_diffrn_measured_fraction_theta_max 0.997
_diffrn_measurement_device_type 'Bruker APEX-II CCD'
_diffrn_measurement_method '\f and \w scans'
_diffrn_radiation_monochromator graphite
_diffrn_radiation_source 'fine-focus sealed tube'
_diffrn_radiation_type MoK\a
_diffrn_radiation_wavelength 0.71073
_diffrn_reflns_av_R_equivalents 0.0358
_diffrn_reflns_av_sigmaI/netI 0.0492
_diffrn_reflns_limit_h_max 14
_diffrn_reflns_limit_h_min -14
_diffrn_reflns_limit_k_max 16
_diffrn_reflns_limit_k_min -16
_diffrn_reflns_limit_l_max 19
_diffrn_reflns_limit_l_min -19
_diffrn_reflns_number 19804
_diffrn_reflns_theta_full 23.82
_diffrn_reflns_theta_max 23.82
_diffrn_reflns_theta_min 1.88
_exptl_absorpt_coefficient_mu 0.445
_exptl_absorpt_correction_T_max 0.9526
_exptl_absorpt_correction_T_min 0.8350
_exptl_absorpt_correction_type empirical
_exptl_absorpt_process_details SADABS
_exptl_crystal_colour purple
_exptl_crystal_density_diffrn 1.411
_exptl_crystal_density_method 'not measured'
_exptl_crystal_description polyhedral
_exptl_crystal_F_000 1200
_exptl_crystal_size_max 0.42
_exptl_crystal_size_mid 0.15
_exptl_crystal_size_min 0.11
_refine_diff_density_max 0.891
_refine_diff_density_min -0.650
_refine_diff_density_rms 0.063
_refine_ls_extinction_method none
_refine_ls_goodness_of_fit_ref 2.003
_refine_ls_hydrogen_treatment constr
_refine_ls_matrix_type full
_refine_ls_number_parameters 715
_refine_ls_number_reflns 8347
_refine_ls_number_restraints 0
_refine_ls_restrained_S_all 2.003
_refine_ls_R_factor_all 0.0752
_refine_ls_R_factor_gt 0.0542
_refine_ls_shift/su_max 0.001
_refine_ls_shift/su_mean 0.000
_refine_ls_structure_factor_coef Fsqd
_refine_ls_weighting_details 'calc w=1/[\s^2^(Fo^2^)+(0.0000P)^2^+0.0000P] where P=(Fo^2^+2Fc^2^)/3'
_refine_ls_weighting_scheme calc
_refine_ls_wR_factor_gt 0.0866
_refine_ls_wR_factor_ref 0.0900
_reflns_number_gt 6226
_reflns_number_total 8347
_reflns_threshold_expression >2sigma(I)
_cod_data_source_file c0dt01702g.txt
_cod_data_source_block zhu48
_cod_depositor_comments
;
The following automatic conversions were performed:
'_symmetry_cell_setting' value 'Triclinic' changed to 'triclinic'
according to '/home/saulius/struct/CIF-dictionaries/cif_core.dic'
dictionary named 'cif_core.dic' version 2.4.1 from 2010-06-29.

Automatic conversion script
Id: cif_fix_enum 1555 2011-01-17 13:19:09Z saulius 
;
_cod_original_sg_symbol_Hall -P1
_cod_original_sg_symbol_H-M P-1
_cod_database_code 7015528

loop_
_symmetry_equiv_pos_as_xyz
'x, y, z'
'-x, -y, -z'

loop_
_atom_site_label
_atom_site_type_symbol
_atom_site_fract_x
_atom_site_fract_y
_atom_site_fract_z
_atom_site_U_iso_or_equiv
_atom_site_adp_type
_atom_site_occupancy
_atom_site_symmetry_multiplicity
_atom_site_calc_flag
_atom_site_refinement_flags
_atom_site_disorder_assembly
_atom_site_disorder_group
Fe1 Fe 0.75164(4) 0.80079(4) 0.55692(3) 0.02664(15) Uani 1 1 d . . .
C1 C 0.7578(3) 1.1921(3) 0.8332(3) 0.0464(11) Uani 1 1 d . . .
H1 H 0.8048 1.1777 0.7937 0.056 Uiso 1 1 calc R . .
C2 C 0.7860(4) 1.2837(3) 0.9097(3) 0.0553(12) Uani 1 1 d . . .
H2 H 0.8515 1.3322 0.9217 0.066 Uiso 1 1 calc R . .
C3 C 0.7205(4) 1.3050(3) 0.9681(3) 0.0566(12) Uani 1 1 d . . .
H3 H 0.7416 1.3671 1.0215 0.068 Uiso 1 1 calc R . .
C4 C 0.6242(4) 1.2362(3) 0.9494(3) 0.0561(12) Uani 1 1 d . . .
H4 H 0.5776 1.2514 0.9892 0.067 Uiso 1 1 calc R . .
C5 C 0.5946(3) 1.1444(3) 0.8722(3) 0.0461(11) Uani 1 1 d . . .
H5 H 0.5277 1.0974 0.8596 0.055 Uiso 1 1 calc R . .
C6 C 0.6613(3) 1.1208(3) 0.8136(2) 0.0347(9) Uani 1 1 d . . .
C7 C 0.6350(3) 1.0207(3) 0.7366(2) 0.0305(9) Uani 1 1 d . . .
C8 C 0.5421(3) 0.9427(3) 0.7005(2) 0.0352(9) Uani 1 1 d . . .
H8 H 0.4738 0.9437 0.7175 0.042 Uiso 1 1 calc R . .
C9 C 0.5055(3) 0.7602(2) 0.5798(2) 0.0325(9) Uani 1 1 d . . .
H9A H 0.4874 0.7483 0.5166 0.039 Uiso 1 1 calc R . .
H9B H 0.4341 0.7508 0.5956 0.039 Uiso 1 1 calc R . .
C10 C 0.5701(3) 0.6834(2) 0.5899(2) 0.0283(9) Uani 1 1 d . . .
C11 C 0.5225(3) 0.6131(3) 0.6144(2) 0.0407(10) Uani 1 1 d . . .
H11 H 0.4527 0.6172 0.6288 0.049 Uiso 1 1 calc R . .
C12 C 0.5764(3) 0.5373(3) 0.6178(3) 0.0467(11) Uani 1 1 d . . .
H12 H 0.5444 0.4885 0.6345 0.056 Uiso 1 1 calc R . .
C13 C 0.6771(3) 0.5338(3) 0.5967(2) 0.0395(10) Uani 1 1 d . . .
H13 H 0.7149 0.4810 0.5970 0.047 Uiso 1 1 calc R . .
C14 C 0.7234(3) 0.6072(3) 0.5749(2) 0.0286(9) Uani 1 1 d . . .
C15 C 0.8371(3) 0.6029(3) 0.5563(2) 0.0324(9) Uani 1 1 d . . .
H15A H 0.8948 0.6548 0.6095 0.039 Uiso 1 1 calc R . .
H15B H 0.8534 0.5350 0.5461 0.039 Uiso 1 1 calc R . .
C16 C 0.8705(3) 0.5616(3) 0.4038(3) 0.0381(10) Uani 1 1 d . . .
H16 H 0.8842 0.4946 0.3865 0.046 Uiso 1 1 calc R . .
C17 C 0.8726(3) 0.6190(3) 0.3572(2) 0.0350(10) Uani 1 1 d . . .
C18 C 0.8942(3) 0.5968(3) 0.2695(3) 0.0463(11) Uani 1 1 d . . .
C19 C 0.9488(4) 0.5198(4) 0.2315(3) 0.0686(14) Uani 1 1 d . . .
H19 H 0.9731 0.4805 0.2615 0.082 Uiso 1 1 calc R . .
C20 C 0.9682(4) 0.4997(4) 0.1468(4) 0.0911(19) Uani 1 1 d . . .
H20 H 1.0062 0.4472 0.1199 0.109 Uiso 1 1 calc R . .
C21 C 0.9317(5) 0.5565(5) 0.1048(4) 0.099(2) Uani 1 1 d . . .
H21 H 0.9440 0.5426 0.0480 0.119 Uiso 1 1 calc R . .
C22 C 0.8776(5) 0.6333(4) 0.1426(3) 0.0869(18) Uani 1 1 d . . .
H22 H 0.8527 0.6721 0.1124 0.104 Uiso 1 1 calc R . .
C23 C 0.8597(4) 0.6536(3) 0.2253(3) 0.0616(13) Uani 1 1 d . . .
H23 H 0.8232 0.7074 0.2521 0.074 Uiso 1 1 calc R . .
N1 N 0.7138(2) 0.9873(2) 0.69210(18) 0.0300(7) Uani 1 1 d . . .
N2 N 0.6719(2) 0.8924(2) 0.63129(18) 0.0285(7) Uani 1 1 d . . .
N3 N 0.5679(2) 0.8648(2) 0.63614(19) 0.0300(7) Uani 1 1 d . . .
N4 N 0.6719(2) 0.68343(19) 0.57166(17) 0.0254(7) Uani 1 1 d . . .
N5 N 0.8450(2) 0.6206(2) 0.4791(2) 0.0302(7) Uani 1 1 d . . .
N6 N 0.8316(2) 0.7103(2) 0.48060(18) 0.0273(7) Uani 1 1 d . . .
N7 N 0.8481(2) 0.7103(2) 0.40601(19) 0.0305(7) Uani 1 1 d . . .
C24 C 1.0553(4) 0.8942(3) 0.9532(3) 0.0646(14) Uani 1 1 d . . .
H24 H 1.1152 0.9323 0.9449 0.077 Uiso 1 1 calc R . .
C25 C 1.0663(4) 0.8894(4) 1.0339(3) 0.0789(16) Uani 1 1 d . . .
H25 H 1.1337 0.9230 1.0802 0.095 Uiso 1 1 calc R . .
C26 C 0.9800(5) 0.8366(4) 1.0466(3) 0.0851(17) Uani 1 1 d . . .
H26 H 0.9863 0.8355 1.1028 0.102 Uiso 1 1 calc R . .
C27 C 0.8848(4) 0.7851(5) 0.9795(4) 0.106(2) Uani 1 1 d . . .
H27 H 0.8259 0.7462 0.9880 0.127 Uiso 1 1 calc R . .
C28 C 0.8741(4) 0.7897(4) 0.8980(3) 0.0819(17) Uani 1 1 d . . .
H28 H 0.8073 0.7544 0.8514 0.098 Uiso 1 1 calc R . .
C29 C 0.9589(3) 0.8446(3) 0.8847(3) 0.0477(11) Uani 1 1 d . . .
C30 C 0.9463(3) 0.8519(3) 0.7998(2) 0.0373(10) Uani 1 1 d . . .
C31 C 1.0252(3) 0.8934(3) 0.7703(2) 0.0401(10) Uani 1 1 d . . .
H31 H 1.1016 0.9246 0.8010 0.048 Uiso 1 1 calc R . .
C32 C 1.0112(3) 0.9051(2) 0.6239(2) 0.0296(9) Uani 1 1 d . . .
H32A H 1.0101 0.8412 0.5718 0.036 Uiso 1 1 calc R . .
H32B H 1.0898 0.9437 0.6510 0.036 Uiso 1 1 calc R . .
C33 C 0.9412(3) 0.9673(3) 0.5931(2) 0.0267(9) Uani 1 1 d . . .
C34 C 0.9904(3) 1.0633(3) 0.6076(2) 0.0311(9) Uani 1 1 d . . .
H34 H 1.0660 1.0924 0.6419 0.037 Uiso 1 1 calc R . .
C35 C 0.9294(3) 1.1168(3) 0.5720(2) 0.0345(9) Uani 1 1 d . . .
H35 H 0.9612 1.1841 0.5831 0.041 Uiso 1 1 calc R . .
C36 C 0.8218(3) 1.0708(2) 0.5202(2) 0.0324(9) Uani 1 1 d . . .
H36 H 0.7802 1.1035 0.4907 0.039 Uiso 1 1 calc R . .
C37 C 0.7746(3) 0.9765(2) 0.5114(2) 0.0268(9) Uani 1 1 d . . .
C38 C 0.6526(3) 0.9338(2) 0.4602(2) 0.0310(9) Uani 1 1 d . . .
H38A H 0.6062 0.9498 0.5033 0.037 Uiso 1 1 calc R . .
H38B H 0.6320 0.9683 0.4219 0.037 Uiso 1 1 calc R . .
C39 C 0.5791(3) 0.7705(3) 0.3166(2) 0.0311(9) Uani 1 1 d . . .
H39 H 0.5603 0.7965 0.2741 0.037 Uiso 1 1 calc R . .
C40 C 0.5636(3) 0.6701(3) 0.3010(2) 0.0274(9) Uani 1 1 d . . .
C41 C 0.5154(3) 0.5780(3) 0.2176(2) 0.0328(9) Uani 1 1 d . . .
C42 C 0.4495(3) 0.5829(3) 0.1452(3) 0.0542(12) Uani 1 1 d . . .
H42 H 0.4359 0.6470 0.1496 0.065 Uiso 1 1 calc R . .
C43 C 0.4021(4) 0.4950(3) 0.0655(3) 0.0665(14) Uani 1 1 d . . .
H43 H 0.3576 0.4998 0.0157 0.080 Uiso 1 1 calc R . .
C44 C 0.4194(4) 0.4023(3) 0.0587(3) 0.0594(13) Uani 1 1 d . . .
H44 H 0.3847 0.3420 0.0052 0.071 Uiso 1 1 calc R . .
C45 C 0.4878(4) 0.3971(3) 0.1303(3) 0.0529(12) Uani 1 1 d . . .
H45 H 0.5024 0.3331 0.1256 0.063 Uiso 1 1 calc R . .
C46 C 0.5358(3) 0.4850(3) 0.2096(2) 0.0412(10) Uani 1 1 d . . .
H46 H 0.5829 0.4806 0.2585 0.049 Uiso 1 1 calc R . .
N8 N 0.8472(2) 0.8165(2) 0.73631(19) 0.0350(8) Uani 1 1 d . . .
N9 N 0.8634(2) 0.8330(2) 0.66785(18) 0.0283(7) Uani 1 1 d . . .
N10 N 0.9709(2) 0.8801(2) 0.68880(18) 0.0315(7) Uani 1 1 d . . .
N11 N 0.8308(2) 0.92370(19) 0.54829(17) 0.0251(7) Uani 1 1 d . . .
N12 N 0.6265(2) 0.8242(2) 0.40460(18) 0.0269(7) Uani 1 1 d . . .
N13 N 0.6410(2) 0.7613(2) 0.44302(18) 0.0266(7) Uani 1 1 d . . .
N14 N 0.6019(2) 0.6659(2) 0.37971(18) 0.0280(7) Uani 1 1 d . . .
Cl1 Cl 0.18398(8) 0.69874(7) 0.55974(7) 0.0421(3) Uani 1 1 d . . .
O1 O 0.0883(2) 0.6801(2) 0.5893(2) 0.0762(10) Uani 1 1 d . . .
O2 O 0.1502(3) 0.6727(3) 0.4680(2) 0.1146(14) Uani 1 1 d . . .
O3 O 0.2420(2) 0.80278(18) 0.6097(2) 0.0662(9) Uani 1 1 d . . .
O4 O 0.2570(2) 0.63515(18) 0.5743(2) 0.0665(9) Uani 1 1 d . . .
Cl2 Cl 0.27585(9) 0.10531(8) 0.80352(7) 0.0537(3) Uani 1 1 d . . .
O5 O 0.1614(2) 0.1122(2) 0.79793(19) 0.0753(9) Uani 1 1 d . . .
O6 O 0.2888(3) 0.0580(2) 0.7156(2) 0.0981(13) Uani 1 1 d . . .
O7 O 0.3456(2) 0.2046(2) 0.84879(18) 0.0761(10) Uani 1 1 d . . .
O8 O 0.3029(3) 0.0462(3) 0.8490(3) 0.1322(16) Uani 1 1 d . . .
C51 C 0.3219(4) 0.7589(4) 0.3647(3) 0.0565(13) Uani 1 1 d . . .
C52 C 0.2383(4) 0.6687(4) 0.2984(3) 0.0868(17) Uani 1 1 d . . .
H52A H 0.2160 0.6259 0.3264 0.130 Uiso 1 1 calc R . .
H52B H 0.2701 0.6299 0.2497 0.130 Uiso 1 1 calc R . .
H52C H 0.1725 0.6899 0.2746 0.130 Uiso 1 1 calc R . .
N51 N 0.3860(3) 0.8281(3) 0.4157(3) 0.0694(12) Uani 1 1 d . . .
O61 O 0.5681(6) 0.1902(4) 0.1441(4) 0.188(2) Uani 1 1 d . . .
C64 C 0.7705(9) 0.2885(6) 0.1998(5) 0.235(6) Uani 1 1 d . . .
H64A H 0.7660 0.3126 0.1536 0.352 Uiso 1 1 calc R . .
H64B H 0.8459 0.2767 0.2163 0.352 Uiso 1 1 calc R . .
H64C H 0.7547 0.3400 0.2525 0.352 Uiso 1 1 calc R . .
C63 C 0.6966(8) 0.2028(7) 0.1689(6) 0.167(4) Uani 1 1 d . . .
H63A H 0.7141 0.1758 0.2135 0.200 Uiso 1 1 calc R . .
H63B H 0.7146 0.1550 0.1146 0.200 Uiso 1 1 calc R . .
C62 C 0.4726(9) 0.1153(7) 0.1117(8) 0.245(7) Uani 1 1 d . . .
H62A H 0.4903 0.0602 0.0615 0.294 Uiso 1 1 calc R . .
H62B H 0.4793 0.0919 0.1590 0.294 Uiso 1 1 calc R . .
C61 C 0.3695(7) 0.1021(9) 0.0844(9) 0.251(7) Uani 1 1 d . . .
H61A H 0.3399 0.1450 0.1331 0.376 Uiso 1 1 calc R . .
H61B H 0.3352 0.0303 0.0638 0.376 Uiso 1 1 calc R . .
H61C H 0.3519 0.1207 0.0349 0.376 Uiso 1 1 calc R . .

loop_
_atom_site_aniso_label
_atom_site_aniso_U_11
_atom_site_aniso_U_22
_atom_site_aniso_U_33
_atom_site_aniso_U_23
_atom_site_aniso_U_13
_atom_site_aniso_U_12
Fe1 0.0232(3) 0.0281(3) 0.0265(3) 0.0115(3) 0.0063(2) -0.0007(2)
C1 0.050(3) 0.044(3) 0.041(3) 0.013(2) 0.017(2) 0.012(2)
C2 0.055(3) 0.042(3) 0.049(3) 0.006(2) 0.009(3) 0.002(2)
C3 0.075(4) 0.042(3) 0.036(3) 0.006(2) 0.004(3) 0.015(3)
C4 0.078(4) 0.055(3) 0.039(3) 0.015(3) 0.030(3) 0.026(3)
C5 0.051(3) 0.046(3) 0.041(3) 0.016(2) 0.019(2) 0.011(2)
C6 0.038(2) 0.037(3) 0.030(2) 0.015(2) 0.007(2) 0.012(2)
C7 0.030(2) 0.033(2) 0.031(2) 0.016(2) 0.0084(19) 0.0061(19)
C8 0.031(2) 0.042(3) 0.038(2) 0.019(2) 0.015(2) 0.012(2)
C9 0.020(2) 0.036(2) 0.038(2) 0.014(2) 0.0101(18) -0.0018(18)
C10 0.023(2) 0.030(2) 0.029(2) 0.0105(18) 0.0072(17) -0.0004(17)
C11 0.030(2) 0.042(3) 0.052(3) 0.021(2) 0.019(2) 0.000(2)
C12 0.052(3) 0.041(3) 0.061(3) 0.031(2) 0.028(2) 0.005(2)
C13 0.047(3) 0.034(2) 0.046(3) 0.025(2) 0.017(2) 0.006(2)
C14 0.026(2) 0.029(2) 0.029(2) 0.0125(19) 0.0058(17) 0.0006(17)
C15 0.028(2) 0.030(2) 0.043(2) 0.019(2) 0.0097(18) 0.0050(17)
C16 0.032(2) 0.028(2) 0.043(3) 0.004(2) 0.015(2) 0.0007(18)
C17 0.030(2) 0.030(2) 0.034(2) 0.004(2) 0.0121(19) -0.0045(18)
C18 0.039(3) 0.040(3) 0.036(3) -0.003(2) 0.015(2) -0.013(2)
C19 0.051(3) 0.070(4) 0.054(3) -0.003(3) 0.020(3) -0.001(3)
C20 0.070(4) 0.096(5) 0.057(4) -0.016(3) 0.032(3) -0.001(3)
C21 0.095(5) 0.110(6) 0.051(4) 0.000(4) 0.037(4) -0.030(4)
C22 0.114(5) 0.081(4) 0.041(3) 0.007(3) 0.032(3) -0.017(4)
C23 0.080(4) 0.052(3) 0.039(3) 0.007(3) 0.028(3) -0.009(3)
N1 0.0308(18) 0.0283(19) 0.0264(18) 0.0080(15) 0.0081(15) 0.0036(15)
N2 0.0257(18) 0.0302(19) 0.0299(18) 0.0131(16) 0.0099(15) 0.0026(14)
N3 0.0230(17) 0.034(2) 0.0343(19) 0.0153(17) 0.0099(15) 0.0037(15)
N4 0.0231(17) 0.0252(17) 0.0239(17) 0.0084(14) 0.0051(14) 0.0009(14)
N5 0.0227(17) 0.0296(19) 0.036(2) 0.0134(17) 0.0082(15) 0.0020(14)
N6 0.0243(17) 0.0266(18) 0.0293(19) 0.0112(15) 0.0083(14) 0.0011(14)
N7 0.0268(18) 0.0328(19) 0.0284(18) 0.0101(16) 0.0118(15) -0.0023(14)
C24 0.060(3) 0.093(4) 0.040(3) 0.038(3) 0.000(2) -0.001(3)
C25 0.073(4) 0.120(5) 0.050(3) 0.052(3) -0.001(3) 0.019(3)
C26 0.077(4) 0.161(6) 0.056(4) 0.075(4) 0.030(3) 0.046(4)
C27 0.062(4) 0.207(7) 0.092(4) 0.112(5) 0.023(3) 0.011(4)
C28 0.054(3) 0.145(5) 0.061(3) 0.069(4) 0.003(3) -0.003(3)
C29 0.042(3) 0.069(3) 0.038(3) 0.029(2) 0.012(2) 0.008(2)
C30 0.034(2) 0.050(3) 0.027(2) 0.018(2) 0.0060(19) 0.003(2)
C31 0.031(2) 0.055(3) 0.029(2) 0.020(2) -0.0006(19) -0.001(2)
C32 0.020(2) 0.037(2) 0.027(2) 0.0114(19) 0.0059(17) -0.0033(17)
C33 0.025(2) 0.033(2) 0.021(2) 0.0105(18) 0.0085(17) 0.0003(17)
C34 0.025(2) 0.035(2) 0.030(2) 0.0123(19) 0.0093(17) -0.0044(18)
C35 0.038(2) 0.028(2) 0.033(2) 0.0095(19) 0.013(2) -0.0020(19)
C36 0.036(2) 0.029(2) 0.030(2) 0.0126(19) 0.0095(19) 0.0019(18)
C37 0.027(2) 0.024(2) 0.027(2) 0.0089(18) 0.0101(17) 0.0008(17)
C38 0.034(2) 0.027(2) 0.031(2) 0.0131(19) 0.0071(18) 0.0049(17)
C39 0.032(2) 0.034(2) 0.027(2) 0.016(2) 0.0035(18) 0.0008(18)
C40 0.025(2) 0.034(2) 0.023(2) 0.0136(19) 0.0053(17) 0.0017(17)
C41 0.036(2) 0.030(2) 0.026(2) 0.009(2) 0.0071(18) -0.0005(18)
C42 0.066(3) 0.037(3) 0.039(3) 0.009(2) -0.008(2) 0.004(2)
C43 0.085(4) 0.052(3) 0.038(3) 0.010(3) -0.011(3) 0.007(3)
C44 0.065(3) 0.044(3) 0.036(3) -0.004(2) 0.001(2) -0.004(2)
C45 0.073(3) 0.036(3) 0.045(3) 0.012(2) 0.019(3) 0.012(2)
C46 0.047(3) 0.039(3) 0.028(2) 0.007(2) 0.007(2) 0.006(2)
N8 0.0348(19) 0.041(2) 0.0304(19) 0.0180(16) 0.0087(16) 0.0036(15)
N9 0.0214(17) 0.0350(19) 0.0304(18) 0.0165(15) 0.0089(14) 0.0008(14)
N10 0.0243(18) 0.0385(19) 0.0263(18) 0.0128(16) 0.0036(15) -0.0027(14)
N11 0.0235(17) 0.0286(18) 0.0216(17) 0.0098(15) 0.0077(14) 0.0011(14)
N12 0.0265(17) 0.0250(18) 0.0284(18) 0.0124(16) 0.0061(14) 0.0021(14)
N13 0.0251(17) 0.0273(18) 0.0277(18) 0.0140(16) 0.0060(14) 0.0014(14)
N14 0.0231(17) 0.0250(18) 0.0288(18) 0.0082(15) 0.0046(14) -0.0033(13)
Cl1 0.0336(6) 0.0420(7) 0.0537(7) 0.0231(6) 0.0133(5) 0.0087(5)
O1 0.0322(17) 0.094(2) 0.106(3) 0.042(2) 0.0342(18) 0.0088(16)
O2 0.136(3) 0.140(3) 0.052(2) 0.047(2) 0.003(2) -0.009(3)
O3 0.0552(19) 0.0309(17) 0.101(3) 0.0248(17) 0.0075(18) 0.0026(14)
O4 0.0398(18) 0.0398(18) 0.120(3) 0.0352(18) 0.0172(18) 0.0145(14)
Cl2 0.0474(7) 0.0562(8) 0.0472(7) 0.0202(6) 0.0077(6) -0.0098(6)
O5 0.046(2) 0.094(2) 0.063(2) 0.0159(19) 0.0134(17) -0.0028(17)
O6 0.118(3) 0.064(2) 0.071(2) -0.0138(19) 0.061(2) -0.032(2)
O7 0.072(2) 0.057(2) 0.055(2) -0.0045(17) 0.0088(17) -0.0281(17)
O8 0.109(3) 0.158(4) 0.177(4) 0.138(4) 0.001(3) 0.013(3)
C51 0.047(3) 0.079(4) 0.050(3) 0.032(3) 0.019(3) 0.015(3)
C52 0.098(4) 0.096(4) 0.058(3) 0.038(3) 0.010(3) -0.010(3)
N51 0.042(3) 0.086(3) 0.072(3) 0.025(3) 0.017(2) 0.018(2)
O61 0.183(6) 0.127(5) 0.307(8) 0.145(5) 0.053(6) 0.059(4)
C64 0.461(18) 0.115(7) 0.134(8) 0.049(6) 0.137(9) -0.003(9)
C63 0.177(9) 0.186(9) 0.166(8) 0.101(8) 0.017(7) 0.103(8)
C62 0.261(13) 0.172(9) 0.329(13) 0.218(10) -0.042(13) -0.072(10)
C61 0.130(8) 0.337(15) 0.48(2) 0.318(16) 0.136(12) 0.122(10)

loop_
_atom_type_symbol
_atom_type_description
_atom_type_scat_dispersion_real
_atom_type_scat_dispersion_imag
_atom_type_scat_source
C C 0.0033 0.0016 'International Tables Vol C Tables 4.2.6.8 and 6.1.1.4'
H H 0.0000 0.0000 'International Tables Vol C Tables 4.2.6.8 and 6.1.1.4'
N N 0.0061 0.0033 'International Tables Vol C Tables 4.2.6.8 and 6.1.1.4'
O O 0.0106 0.0060 'International Tables Vol C Tables 4.2.6.8 and 6.1.1.4'
Cl Cl 0.1484 0.1585 'International Tables Vol C Tables 4.2.6.8 and 6.1.1.4'
Fe Fe 0.3463 0.8444 'International Tables Vol C Tables 4.2.6.8 and 6.1.1.4'

loop_
_geom_angle_atom_site_label_1
_geom_angle_atom_site_label_2
_geom_angle_atom_site_label_3
_geom_angle
_geom_angle_site_symmetry_1
_geom_angle_site_symmetry_3
_geom_angle_publ_flag
N2 Fe1 N6 178.74(12) . . ?
N2 Fe1 N9 86.49(11) . . ?
N6 Fe1 N9 94.28(11) . . ?
N2 Fe1 N13 95.96(11) . . ?
N6 Fe1 N13 83.29(11) . . ?
N9 Fe1 N13 177.06(12) . . ?
N2 Fe1 N4 90.15(11) . . ?
N6 Fe1 N4 90.87(11) . . ?
N9 Fe1 N4 87.61(11) . . ?
N13 Fe1 N4 90.76(11) . . ?
N2 Fe1 N11 87.22(11) . . ?
N6 Fe1 N11 91.78(11) . . ?
N9 Fe1 N11 90.89(11) . . ?
N13 Fe1 N11 90.85(11) . . ?
N4 Fe1 N11 177.05(11) . . ?
C2 C1 C6 120.7(4) . . ?
C2 C1 H1 119.7 . . ?
C6 C1 H1 119.7 . . ?
C3 C2 C1 120.5(4) . . ?
C3 C2 H2 119.8 . . ?
C1 C2 H2 119.8 . . ?
C2 C3 C4 119.7(4) . . ?
C2 C3 H3 120.1 . . ?
C4 C3 H3 120.1 . . ?
C3 C4 C5 120.1(4) . . ?
C3 C4 H4 119.9 . . ?
C5 C4 H4 119.9 . . ?
C6 C5 C4 120.8(4) . . ?
C6 C5 H5 119.6 . . ?
C4 C5 H5 119.6 . . ?
C5 C6 C1 118.2(4) . . ?
C5 C6 C7 120.6(3) . . ?
C1 C6 C7 121.1(4) . . ?
N1 C7 C8 108.0(3) . . ?
N1 C7 C6 120.5(3) . . ?
C8 C7 C6 131.3(4) . . ?
N3 C8 C7 105.7(3) . . ?
N3 C8 H8 127.1 . . ?
C7 C8 H8 127.1 . . ?
N3 C9 C10 112.2(3) . . ?
N3 C9 H9A 109.2 . . ?
C10 C9 H9A 109.2 . . ?
N3 C9 H9B 109.2 . . ?
C10 C9 H9B 109.2 . . ?
H9A C9 H9B 107.9 . . ?
N4 C10 C11 122.5(3) . . ?
N4 C10 C9 118.7(3) . . ?
C11 C10 C9 118.8(3) . . ?
C12 C11 C10 119.9(4) . . ?
C12 C11 H11 120.0 . . ?
C10 C11 H11 120.0 . . ?
C13 C12 C11 118.6(4) . . ?
C13 C12 H12 120.7 . . ?
C11 C12 H12 120.7 . . ?
C12 C13 C14 119.7(4) . . ?
C12 C13 H13 120.1 . . ?
C14 C13 H13 120.1 . . ?
N4 C14 C13 122.7(3) . . ?
N4 C14 C15 119.6(3) . . ?
C13 C14 C15 117.7(3) . . ?
N5 C15 C14 113.2(3) . . ?
N5 C15 H15A 108.9 . . ?
C14 C15 H15A 108.9 . . ?
N5 C15 H15B 108.9 . . ?
C14 C15 H15B 108.9 . . ?
H15A C15 H15B 107.8 . . ?
N5 C16 C17 105.1(3) . . ?
N5 C16 H16 127.4 . . ?
C17 C16 H16 127.4 . . ?
N7 C17 C16 108.3(3) . . ?
N7 C17 C18 120.1(4) . . ?
C16 C17 C18 131.7(4) . . ?
C19 C18 C23 119.8(4) . . ?
C19 C18 C17 120.3(4) . . ?
C23 C18 C17 119.9(4) . . ?
C18 C19 C20 119.2(5) . . ?
C18 C19 H19 120.4 . . ?
C20 C19 H19 120.4 . . ?
C21 C20 C19 119.3(6) . . ?
C21 C20 H20 120.3 . . ?
C19 C20 H20 120.3 . . ?
C20 C21 C22 121.4(6) . . ?
C20 C21 H21 119.3 . . ?
C22 C21 H21 119.3 . . ?
C21 C22 C23 119.3(6) . . ?
C21 C22 H22 120.3 . . ?
C23 C22 H22 120.3 . . ?
C18 C23 C22 120.9(5) . . ?
C18 C23 H23 119.5 . . ?
C22 C23 H23 119.5 . . ?
N2 N1 C7 108.0(3) . . ?
N1 N2 N3 108.4(3) . . ?
N1 N2 Fe1 126.4(2) . . ?
N3 N2 Fe1 124.7(2) . . ?
C8 N3 N2 109.8(3) . . ?
C8 N3 C9 130.6(3) . . ?
N2 N3 C9 119.4(3) . . ?
C10 N4 C14 116.6(3) . . ?
C10 N4 Fe1 121.5(2) . . ?
C14 N4 Fe1 121.4(2) . . ?
N6 N5 C16 110.7(3) . . ?
N6 N5 C15 119.0(3) . . ?
C16 N5 C15 130.2(3) . . ?
N7 N6 N5 107.9(3) . . ?
N7 N6 Fe1 125.2(2) . . ?
N5 N6 Fe1 123.7(2) . . ?
N6 N7 C17 108.0(3) . . ?
C29 C24 C25 121.0(4) . . ?
C29 C24 H24 119.5 . . ?
C25 C24 H24 119.5 . . ?
C26 C25 C24 119.7(5) . . ?
C26 C25 H25 120.2 . . ?
C24 C25 H25 120.2 . . ?
C27 C26 C25 120.5(5) . . ?
C27 C26 H26 119.7 . . ?
C25 C26 H26 119.7 . . ?
C26 C27 C28 119.6(5) . . ?
C26 C27 H27 120.2 . . ?
C28 C27 H27 120.2 . . ?
C29 C28 C27 120.7(4) . . ?
C29 C28 H28 119.6 . . ?
C27 C28 H28 119.6 . . ?
C28 C29 C24 118.4(4) . . ?
C28 C29 C30 120.7(4) . . ?
C24 C29 C30 120.9(4) . . ?
N8 C30 C31 108.7(3) . . ?
N8 C30 C29 122.2(3) . . ?
C31 C30 C29 129.1(3) . . ?
N10 C31 C30 105.2(3) . . ?
N10 C31 H31 127.4 . . ?
C30 C31 H31 127.4 . . ?
N10 C32 C33 112.0(3) . . ?
N10 C32 H32A 109.2 . . ?
C33 C32 H32A 109.2 . . ?
N10 C32 H32B 109.2 . . ?
C33 C32 H32B 109.2 . . ?
H32A C32 H32B 107.9 . . ?
N11 C33 C34 122.7(3) . . ?
N11 C33 C32 117.9(3) . . ?
C34 C33 C32 119.3(3) . . ?
C33 C34 C35 119.6(3) . . ?
C33 C34 H34 120.2 . . ?
C35 C34 H34 120.2 . . ?
C36 C35 C34 118.6(3) . . ?
C36 C35 H35 120.7 . . ?
C34 C35 H35 120.7 . . ?
C35 C36 C37 119.4(3) . . ?
C35 C36 H36 120.3 . . ?
C37 C36 H36 120.3 . . ?
N11 C37 C36 123.3(3) . . ?
N11 C37 C38 119.7(3) . . ?
C36 C37 C38 117.0(3) . . ?
N12 C38 C37 113.9(3) . . ?
N12 C38 H38A 108.8 . . ?
C37 C38 H38A 108.8 . . ?
N12 C38 H38B 108.8 . . ?
C37 C38 H38B 108.8 . . ?
H38A C38 H38B 107.7 . . ?
N12 C39 C40 105.4(3) . . ?
N12 C39 H39 127.3 . . ?
C40 C39 H39 127.3 . . ?
N14 C40 C39 108.6(3) . . ?
N14 C40 C41 121.7(3) . . ?
C39 C40 C41 129.7(3) . . ?
C46 C41 C42 118.8(3) . . ?
C46 C41 C40 120.8(3) . . ?
C42 C41 C40 120.4(3) . . ?
C41 C42 C43 120.8(4) . . ?
C41 C42 H42 119.6 . . ?
C43 C42 H42 119.6 . . ?
C44 C43 C42 120.3(4) . . ?
C44 C43 H43 119.9 . . ?
C42 C43 H43 119.9 . . ?
C43 C44 C45 119.1(4) . . ?
C43 C44 H44 120.4 . . ?
C45 C44 H44 120.4 . . ?
C44 C45 C46 120.4(4) . . ?
C44 C45 H45 119.8 . . ?
C46 C45 H45 119.8 . . ?
C41 C46 C45 120.5(4) . . ?
C41 C46 H46 119.7 . . ?
C45 C46 H46 119.7 . . ?
N9 N8 C30 107.7(3) . . ?
N8 N9 N10 108.2(3) . . ?
N8 N9 Fe1 127.1(2) . . ?
N10 N9 Fe1 124.7(2) . . ?
C31 N10 N9 110.2(3) . . ?
C31 N10 C32 130.6(3) . . ?
N9 N10 C32 119.2(3) . . ?
C37 N11 C33 116.1(3) . . ?
C37 N11 Fe1 122.2(2) . . ?
C33 N11 Fe1 120.8(2) . . ?
N13 N12 C39 110.4(3) . . ?
N13 N12 C38 119.4(3) . . ?
C39 N12 C38 130.0(3) . . ?
N14 N13 N12 107.9(2) . . ?
N14 N13 Fe1 124.8(2) . . ?
N12 N13 Fe1 123.1(2) . . ?
N13 N14 C40 107.7(3) . . ?
O2 Cl1 O1 109.2(2) . . ?
O2 Cl1 O3 110.9(2) . . ?
O1 Cl1 O3 110.96(18) . . ?
O2 Cl1 O4 109.7(2) . . ?
O1 Cl1 O4 107.33(18) . . ?
O3 Cl1 O4 108.67(16) . . ?
O8 Cl2 O6 110.5(3) . . ?
O8 Cl2 O7 111.1(2) . . ?
O6 Cl2 O7 108.67(18) . . ?
O8 Cl2 O5 108.1(2) . . ?
O6 Cl2 O5 108.5(2) . . ?
O7 Cl2 O5 109.94(19) . . ?
N51 C51 C52 179.9(6) . . ?
C51 C52 H52A 109.5 . . ?
C51 C52 H52B 109.5 . . ?
H52A C52 H52B 109.5 . . ?
C51 C52 H52C 109.5 . . ?
H52A C52 H52C 109.5 . . ?
H52B C52 H52C 109.5 . . ?
C62 O61 C63 139.9(7) . . ?
C63 C64 H64A 109.5 . . ?
C63 C64 H64B 109.5 . . ?
H64A C64 H64B 109.5 . . ?
C63 C64 H64C 109.5 . . ?
H64A C64 H64C 109.5 . . ?
H64B C64 H64C 109.5 . . ?
C64 C63 O61 126.1(8) . . ?
C64 C63 H63A 105.8 . . ?
O61 C63 H63A 105.8 . . ?
C64 C63 H63B 105.8 . . ?
O61 C63 H63B 105.8 . . ?
H63A C63 H63B 106.2 . . ?
C61 C62 O61 140.6(10) . . ?
C61 C62 H62A 101.9 . . ?
O61 C62 H62A 101.9 . . ?
C61 C62 H62B 101.9 . . ?
O61 C62 H62B 101.9 . . ?
H62A C62 H62B 104.7 . . ?
C62 C61 H61A 109.5 . . ?
C62 C61 H61B 109.5 . . ?
H61A C61 H61B 109.5 . . ?
C62 C61 H61C 109.5 . . ?
H61A C61 H61C 109.5 . . ?
H61B C61 H61C 109.5 . . ?

loop_
_geom_bond_atom_site_label_1
_geom_bond_atom_site_label_2
_geom_bond_distance
_geom_bond_site_symmetry_2
_geom_bond_publ_flag
Fe1 N2 1.945(3) . ?
Fe1 N6 1.954(3) . ?
Fe1 N9 1.955(3) . ?
Fe1 N13 1.964(3) . ?
Fe1 N4 2.025(3) . ?
Fe1 N11 2.035(2) . ?
C1 C2 1.384(5) . ?
C1 C6 1.391(5) . ?
C1 H1 0.9500 . ?
C2 C3 1.367(5) . ?
C2 H2 0.9500 . ?
C3 C4 1.373(5) . ?
C3 H3 0.9500 . ?
C4 C5 1.391(5) . ?
C4 H4 0.9500 . ?
C5 C6 1.381(5) . ?
C5 H5 0.9500 . ?
C6 C7 1.463(5) . ?
C7 N1 1.366(4) . ?
C7 C8 1.374(4) . ?
C8 N3 1.342(4) . ?
C8 H8 0.9500 . ?
C9 N3 1.459(4) . ?
C9 C10 1.500(4) . ?
C9 H9A 0.9900 . ?
C9 H9B 0.9900 . ?
C10 N4 1.361(4) . ?
C10 C11 1.381(4) . ?
C11 C12 1.375(5) . ?
C11 H11 0.9500 . ?
C12 C13 1.370(5) . ?
C12 H12 0.9500 . ?
C13 C14 1.382(4) . ?
C13 H13 0.9500 . ?
C14 N4 1.364(4) . ?
C14 C15 1.511(4) . ?
C15 N5 1.460(4) . ?
C15 H15A 0.9900 . ?
C15 H15B 0.9900 . ?
C16 N5 1.343(4) . ?
C16 C17 1.374(5) . ?
C16 H16 0.9500 . ?
C17 N7 1.362(4) . ?
C17 C18 1.479(5) . ?
C18 C19 1.378(5) . ?
C18 C23 1.382(5) . ?
C19 C20 1.423(6) . ?
C19 H19 0.9500 . ?
C20 C21 1.365(7) . ?
C20 H20 0.9500 . ?
C21 C22 1.370(7) . ?
C21 H21 0.9500 . ?
C22 C23 1.382(6) . ?
C22 H22 0.9500 . ?
C23 H23 0.9500 . ?
N1 N2 1.318(3) . ?
N2 N3 1.343(3) . ?
N5 N6 1.336(3) . ?
N6 N7 1.325(3) . ?
C24 C29 1.379(5) . ?
C24 C25 1.385(5) . ?
C24 H24 0.9500 . ?
C25 C26 1.361(6) . ?
C25 H25 0.9500 . ?
C26 C27 1.361(6) . ?
C26 H26 0.9500 . ?
C27 C28 1.396(6) . ?
C27 H27 0.9500 . ?
C28 C29 1.370(5) . ?
C28 H28 0.9500 . ?
C29 C30 1.470(5) . ?
C30 N8 1.357(4) . ?
C30 C31 1.379(4) . ?
C31 N10 1.343(4) . ?
C31 H31 0.9500 . ?
C32 N10 1.453(4) . ?
C32 C33 1.502(4) . ?
C32 H32A 0.9900 . ?
C32 H32B 0.9900 . ?
C33 N11 1.371(4) . ?
C33 C34 1.375(4) . ?
C34 C35 1.379(4) . ?
C34 H34 0.9500 . ?
C35 C36 1.372(4) . ?
C35 H35 0.9500 . ?
C36 C37 1.381(4) . ?
C36 H36 0.9500 . ?
C37 N11 1.352(4) . ?
C37 C38 1.513(4) . ?
C38 N12 1.453(4) . ?
C38 H38A 0.9900 . ?
C38 H38B 0.9900 . ?
C39 N12 1.342(4) . ?
C39 C40 1.371(4) . ?
C39 H39 0.9500 . ?
C40 N14 1.360(4) . ?
C40 C41 1.459(4) . ?
C41 C46 1.372(4) . ?
C41 C42 1.373(5) . ?
C42 C43 1.395(5) . ?
C42 H42 0.9500 . ?
C43 C44 1.363(5) . ?
C43 H43 0.9500 . ?
C44 C45 1.380(5) . ?
C44 H44 0.9500 . ?
C45 C46 1.391(5) . ?
C45 H45 0.9500 . ?
C46 H46 0.9500 . ?
N8 N9 1.330(3) . ?
N9 N10 1.345(3) . ?
N12 N13 1.341(3) . ?
N13 N14 1.332(3) . ?
Cl1 O2 1.408(3) . ?
Cl1 O1 1.421(3) . ?
Cl1 O3 1.428(2) . ?
Cl1 O4 1.429(2) . ?
Cl2 O8 1.406(3) . ?
Cl2 O6 1.419(3) . ?
Cl2 O7 1.421(2) . ?
Cl2 O5 1.426(3) . ?
C51 N51 1.121(5) . ?
C51 C52 1.460(6) . ?
C52 H52A 0.9800 . ?
C52 H52B 0.9800 . ?
C52 H52C 0.9800 . ?
O61 C62 1.376(8) . ?
O61 C63 1.542(8) . ?
C64 C63 1.314(9) . ?
C64 H64A 0.9800 . ?
C64 H64B 0.9800 . ?
C64 H64C 0.9800 . ?
C63 H63A 0.9900 . ?
C63 H63B 0.9900 . ?
C62 C61 1.240(10) . ?
C62 H62A 0.9900 . ?
C62 H62B 0.9900 . ?
C61 H61A 0.9800 . ?
C61 H61B 0.9800 . ?
C61 H61C 0.9800 . ?

loop_
_geom_torsion_atom_site_label_1
_geom_torsion_atom_site_label_2
_geom_torsion_atom_site_label_3
_geom_torsion_atom_site_label_4
_geom_torsion
_geom_torsion_site_symmetry_1
_geom_torsion_site_symmetry_2
_geom_torsion_site_symmetry_3
_geom_torsion_site_symmetry_4
_geom_torsion_publ_flag
C6 C1 C2 C3 1.1(6) . . . . ?
C1 C2 C3 C4 -2.0(7) . . . . ?
C2 C3 C4 C5 1.3(6) . . . . ?
C3 C4 C5 C6 0.2(6) . . . . ?
C4 C5 C6 C1 -1.1(6) . . . . ?
C4 C5 C6 C7 174.7(3) . . . . ?
C2 C1 C6 C5 0.4(6) . . . . ?
C2 C1 C6 C7 -175.4(3) . . . . ?
C5 C6 C7 N1 -163.2(3) . . . . ?
C1 C6 C7 N1 12.5(5) . . . . ?
C5 C6 C7 C8 10.4(6) . . . . ?
C1 C6 C7 C8 -173.9(4) . . . . ?
N1 C7 C8 N3 0.5(4) . . . . ?
C6 C7 C8 N3 -173.7(3) . . . . ?
N3 C9 C10 N4 -58.6(4) . . . . ?
N3 C9 C10 C11 123.5(3) . . . . ?
N4 C10 C11 C12 -2.5(5) . . . . ?
C9 C10 C11 C12 175.3(3) . . . . ?
C10 C11 C12 C13 0.1(6) . . . . ?
C11 C12 C13 C14 1.7(6) . . . . ?
C12 C13 C14 N4 -1.3(5) . . . . ?
C12 C13 C14 C15 177.2(3) . . . . ?
N4 C14 C15 N5 -44.3(4) . . . . ?
C13 C14 C15 N5 137.1(3) . . . . ?
N5 C16 C17 N7 -0.1(4) . . . . ?
N5 C16 C17 C18 -179.2(4) . . . . ?
N7 C17 C18 C19 161.7(3) . . . . ?
C16 C17 C18 C19 -19.2(6) . . . . ?
N7 C17 C18 C23 -18.2(5) . . . . ?
C16 C17 C18 C23 160.8(4) . . . . ?
C23 C18 C19 C20 -0.3(6) . . . . ?
C17 C18 C19 C20 179.8(4) . . . . ?
C18 C19 C20 C21 -0.5(7) . . . . ?
C19 C20 C21 C22 0.6(9) . . . . ?
C20 C21 C22 C23 0.1(8) . . . . ?
C19 C18 C23 C22 1.0(6) . . . . ?
C17 C18 C23 C22 -179.1(4) . . . . ?
C21 C22 C23 C18 -0.9(7) . . . . ?
C8 C7 N1 N2 -0.3(4) . . . . ?
C6 C7 N1 N2 174.6(3) . . . . ?
C7 N1 N2 N3 0.1(3) . . . . ?
C7 N1 N2 Fe1 -172.7(2) . . . . ?
N9 Fe1 N2 N1 52.5(3) . . . . ?
N13 Fe1 N2 N1 -129.1(3) . . . . ?
N4 Fe1 N2 N1 140.1(3) . . . . ?
N11 Fe1 N2 N1 -38.6(3) . . . . ?
N9 Fe1 N2 N3 -119.2(3) . . . . ?
N13 Fe1 N2 N3 59.2(3) . . . . ?
N4 Fe1 N2 N3 -31.6(3) . . . . ?
N11 Fe1 N2 N3 149.8(3) . . . . ?
C7 C8 N3 N2 -0.4(4) . . . . ?
C7 C8 N3 C9 174.9(3) . . . . ?
N1 N2 N3 C8 0.2(4) . . . . ?
Fe1 N2 N3 C8 173.2(2) . . . . ?
N1 N2 N3 C9 -175.7(3) . . . . ?
Fe1 N2 N3 C9 -2.8(4) . . . . ?
C10 C9 N3 C8 -121.5(4) . . . . ?
C10 C9 N3 N2 53.4(4) . . . . ?
C11 C10 N4 C14 2.8(5) . . . . ?
C9 C10 N4 C14 -175.0(3) . . . . ?
C11 C10 N4 Fe1 -169.2(3) . . . . ?
C9 C10 N4 Fe1 13.0(4) . . . . ?
C13 C14 N4 C10 -0.9(5) . . . . ?
C15 C14 N4 C10 -179.4(3) . . . . ?
C13 C14 N4 Fe1 171.1(3) . . . . ?
C15 C14 N4 Fe1 -7.4(4) . . . . ?
N2 Fe1 N4 C10 25.5(3) . . . . ?
N6 Fe1 N4 C10 -153.8(2) . . . . ?
N9 Fe1 N4 C10 111.9(3) . . . . ?
N13 Fe1 N4 C10 -70.5(3) . . . . ?
N2 Fe1 N4 C14 -146.2(3) . . . . ?
N6 Fe1 N4 C14 34.5(3) . . . . ?
N9 Fe1 N4 C14 -59.7(3) . . . . ?
N13 Fe1 N4 C14 117.8(3) . . . . ?
C17 C16 N5 N6 0.0(4) . . . . ?
C17 C16 N5 C15 -176.2(3) . . . . ?
C14 C15 N5 N6 62.0(4) . . . . ?
C14 C15 N5 C16 -122.1(4) . . . . ?
C16 N5 N6 N7 0.1(3) . . . . ?
C15 N5 N6 N7 176.8(3) . . . . ?
C16 N5 N6 Fe1 160.8(2) . . . . ?
C15 N5 N6 Fe1 -22.6(4) . . . . ?
N9 Fe1 N6 N7 -135.0(2) . . . . ?
N13 Fe1 N6 N7 46.6(2) . . . . ?
N4 Fe1 N6 N7 137.3(2) . . . . ?
N11 Fe1 N6 N7 -44.0(2) . . . . ?
N9 Fe1 N6 N5 67.7(2) . . . . ?
N13 Fe1 N6 N5 -110.7(2) . . . . ?
N4 Fe1 N6 N5 -20.0(2) . . . . ?
N11 Fe1 N6 N5 158.7(2) . . . . ?
N5 N6 N7 C17 -0.2(3) . . . . ?
Fe1 N6 N7 C17 -160.5(2) . . . . ?
C16 C17 N7 N6 0.2(4) . . . . ?
C18 C17 N7 N6 179.4(3) . . . . ?
C29 C24 C25 C26 -1.2(8) . . . . ?
C24 C25 C26 C27 2.6(8) . . . . ?
C25 C26 C27 C28 -2.3(9) . . . . ?
C26 C27 C28 C29 0.7(8) . . . . ?
C27 C28 C29 C24 0.7(7) . . . . ?
C27 C28 C29 C30 -178.2(5) . . . . ?
C25 C24 C29 C28 -0.4(7) . . . . ?
C25 C24 C29 C30 178.5(4) . . . . ?
C28 C29 C30 N8 8.6(6) . . . . ?
C24 C29 C30 N8 -170.3(4) . . . . ?
C28 C29 C30 C31 -172.1(4) . . . . ?
C24 C29 C30 C31 9.0(7) . . . . ?
N8 C30 C31 N10 -0.9(4) . . . . ?
C29 C30 C31 N10 179.7(4) . . . . ?
N10 C32 C33 N11 -63.2(4) . . . . ?
N10 C32 C33 C34 119.4(3) . . . . ?
N11 C33 C34 C35 -3.6(5) . . . . ?
C32 C33 C34 C35 173.8(3) . . . . ?
C33 C34 C35 C36 -2.3(5) . . . . ?
C34 C35 C36 C37 5.5(5) . . . . ?
C35 C36 C37 N11 -3.1(5) . . . . ?
C35 C36 C37 C38 174.8(3) . . . . ?
N11 C37 C38 N12 -40.0(4) . . . . ?
C36 C37 C38 N12 142.1(3) . . . . ?
N12 C39 C40 N14 0.0(4) . . . . ?
N12 C39 C40 C41 179.9(3) . . . . ?
N14 C40 C41 C46 -19.3(5) . . . . ?
C39 C40 C41 C46 160.9(4) . . . . ?
N14 C40 C41 C42 161.3(4) . . . . ?
C39 C40 C41 C42 -18.5(6) . . . . ?
C46 C41 C42 C43 1.2(6) . . . . ?
C40 C41 C42 C43 -179.4(4) . . . . ?
C41 C42 C43 C44 1.0(7) . . . . ?
C42 C43 C44 C45 -2.6(7) . . . . ?
C43 C44 C45 C46 2.0(7) . . . . ?
C42 C41 C46 C45 -1.8(6) . . . . ?
C40 C41 C46 C45 178.8(3) . . . . ?
C44 C45 C46 C41 0.2(6) . . . . ?
C31 C30 N8 N9 1.3(4) . . . . ?
C29 C30 N8 N9 -179.3(3) . . . . ?
C30 N8 N9 N10 -1.2(4) . . . . ?
C30 N8 N9 Fe1 -179.0(2) . . . . ?
N2 Fe1 N9 N8 60.5(3) . . . . ?
N6 Fe1 N9 N8 -120.5(3) . . . . ?
N4 Fe1 N9 N8 -29.8(3) . . . . ?
N11 Fe1 N9 N8 147.6(3) . . . . ?
N2 Fe1 N9 N10 -116.9(3) . . . . ?
N6 Fe1 N9 N10 62.1(3) . . . . ?
N4 Fe1 N9 N10 152.8(3) . . . . ?
N11 Fe1 N9 N10 -29.8(3) . . . . ?
C30 C31 N10 N9 0.1(4) . . . . ?
C30 C31 N10 C32 -177.6(3) . . . . ?
N8 N9 N10 C31 0.7(4) . . . . ?
Fe1 N9 N10 C31 178.5(2) . . . . ?
N8 N9 N10 C32 178.7(3) . . . . ?
Fe1 N9 N10 C32 -3.5(4) . . . . ?
C33 C32 N10 C31 -127.6(4) . . . . ?
C33 C32 N10 N9 54.8(4) . . . . ?
C36 C37 N11 C33 -2.6(5) . . . . ?
C38 C37 N11 C33 179.7(3) . . . . ?
C36 C37 N11 Fe1 166.7(3) . . . . ?
C38 C37 N11 Fe1 -11.0(4) . . . . ?
C34 C33 N11 C37 5.9(5) . . . . ?
C32 C33 N11 C37 -171.5(3) . . . . ?
C34 C33 N11 Fe1 -163.6(3) . . . . ?
C32 C33 N11 Fe1 19.1(4) . . . . ?
N2 Fe1 N11 C37 -61.7(3) . . . . ?
N6 Fe1 N11 C37 117.6(3) . . . . ?
N9 Fe1 N11 C37 -148.1(3) . . . . ?
N13 Fe1 N11 C37 34.3(3) . . . . ?
N2 Fe1 N11 C33 107.1(3) . . . . ?
N6 Fe1 N11 C33 -73.6(3) . . . . ?
N9 Fe1 N11 C33 20.7(3) . . . . ?
N13 Fe1 N11 C33 -156.9(3) . . . . ?
C40 C39 N12 N13 0.3(4) . . . . ?
C40 C39 N12 C38 -173.8(3) . . . . ?
C37 C38 N12 N13 62.7(4) . . . . ?
C37 C38 N12 C39 -123.6(4) . . . . ?
C39 N12 N13 N14 -0.5(3) . . . . ?
C38 N12 N13 N14 174.3(3) . . . . ?
C39 N12 N13 Fe1 157.4(2) . . . . ?
C38 N12 N13 Fe1 -27.8(4) . . . . ?
N2 Fe1 N13 N14 -133.7(2) . . . . ?
N6 Fe1 N13 N14 47.3(2) . . . . ?
N4 Fe1 N13 N14 -43.5(2) . . . . ?
N11 Fe1 N13 N14 139.0(2) . . . . ?
N2 Fe1 N13 N12 72.1(3) . . . . ?
N6 Fe1 N13 N12 -106.9(3) . . . . ?
N4 Fe1 N13 N12 162.3(3) . . . . ?
N11 Fe1 N13 N12 -15.2(3) . . . . ?
N12 N13 N14 C40 0.5(3) . . . . ?
Fe1 N13 N14 C40 -157.0(2) . . . . ?
C39 C40 N14 N13 -0.3(4) . . . . ?
C41 C40 N14 N13 179.8(3) . . . . ?
C62 O61 C63 C64 179.9(11) . . . . ?
C63 O61 C62 C61 -171.8(17) . . . . ?
